data_7233164
loop_
_publ_author_name
'Yulia A. Getmanenko'
'Marina Fonari'
'Chad Risko'
'Bhupinder Sandhu'
'Elena Galan'
'Lingyun Zhu'
'Paul Tongwa'
'Do Kyung Hwang'
'Sanjeev Singh'
'He Wang'
'Shree Prakash Tiwari'
'Yueh-Lin Loo'
'Jean-Luc Bredas'
'Bernard Kippelen'
'Tatiana Timofeeva'
'Seth R. Marder'

_publ_section_title
;
 Benzo[1,2-b:6,5-b']dithiophene(dithiazole)-4,5-dione derivatives:
 synthesis, electronic properties, crystal packing and charge transport
;
_journal_name_full 'Journal of Materials Chemistry C'
_journal_page_first 1467
_journal_page_last 1481
_journal_paper_doi 10.1039/C2TC00805J
_journal_volume 1
_journal_year 2013
_chemical_formula_moiety 'C28 H10 F10 O6 S2'
_chemical_formula_sum 'C28 H10 F10 O6 S2'
_chemical_formula_weight 696.48
_chemical_name_common
;
2,7-Bis-(pentafluorobenzoyl)-benzo[1,2-b:6,5-b']
dithiophene-4,5-bis-(ethyleneoxolane)
;
_chemical_name_systematic
;
2,7-Bis-(pentafluorobenzoyl)-benzo[1,2-b:6,5-b']
dithiophene-4,5-bis-(ethyleneoxolane)
;
_space_group_IT_number 13
_space_group_name_Hall '-P 2yc'
_space_group_name_H-M_alt 'P 1 2/c 1'
_symmetry_cell_setting monoclinic
_symmetry_space_group_name_Hall '-P 2yc'
_symmetry_space_group_name_H-M 'P 1 2/c 1'
_atom_sites_solution_hydrogens geom
_atom_sites_solution_primary direct
_atom_sites_solution_secondary difmap
_cell_angle_alpha 90.00
_cell_angle_beta 92.076(2)
_cell_angle_gamma 90.00
_cell_formula_units_Z 2
_cell_length_a 7.9083(8)
_cell_length_b 8.4393(8)
_cell_length_c 19.2066(19)
_cell_measurement_reflns_used 2008
_cell_measurement_temperature 100(2)
_cell_measurement_theta_max 21.80
_cell_measurement_theta_min 2.41
_cell_volume 1281.0(2)
_computing_cell_refinement 'SAINTPlus, v. 6.2 (Bruker, 2001)'
_computing_data_collection 'APEX2 (Bruker, 2005)'
_computing_data_reduction 'SAINTPlus, v. 6.2 (Bruker, 2001)'
_computing_molecular_graphics 'SHELXTL (Sheldrick, 2008)'
_computing_publication_material 'SHELXTL (Sheldrick, 2008)'
_computing_structure_refinement 'SHELXL-97 (Sheldrick, 2008)'
_computing_structure_solution 'SHELXS-97 (Sheldrick, 2008)'
_diffrn_ambient_temperature 100(2)
_diffrn_measured_fraction_theta_full 0.883
_diffrn_measured_fraction_theta_max 0.883
_diffrn_measurement_device_type 'Bruker P4'
_diffrn_measurement_method '\w scans'
_diffrn_radiation_monochromator graphite
_diffrn_radiation_source 'fine-focus sealed tube'
_diffrn_radiation_type MoK\a
_diffrn_radiation_wavelength 0.71073
_diffrn_reflns_av_R_equivalents 0.0558
_diffrn_reflns_av_sigmaI/netI 0.1035
_diffrn_reflns_limit_h_max 5
_diffrn_reflns_limit_h_min -8
_diffrn_reflns_limit_k_max 1
_diffrn_reflns_limit_k_min -10
_diffrn_reflns_limit_l_max 19
_diffrn_reflns_limit_l_min -23
_diffrn_reflns_number 3274
_diffrn_reflns_theta_full 26.00
_diffrn_reflns_theta_max 26.00
_diffrn_reflns_theta_min 2.12
_exptl_absorpt_coefficient_mu 0.328
_exptl_absorpt_correction_T_max 0.7470
_exptl_absorpt_correction_T_min 0.6591
_exptl_absorpt_correction_type multi-scan
_exptl_absorpt_process_details 'SADABS (Sheldrick, 2003)'
_exptl_crystal_colour yellow
_exptl_crystal_density_diffrn 1.806
_exptl_crystal_density_meas ?
_exptl_crystal_density_method 'not measured'
_exptl_crystal_description plates
_exptl_crystal_F_000 696
_exptl_crystal_size_max 0.10
_exptl_crystal_size_mid 0.06
_exptl_crystal_size_min 0.02
_refine_diff_density_max 0.215
_refine_diff_density_min -0.230
_refine_diff_density_rms 0.047
_refine_ls_extinction_method none
_refine_ls_goodness_of_fit_ref 0.816
_refine_ls_hydrogen_treatment constr
_refine_ls_matrix_type full
_refine_ls_number_parameters 208
_refine_ls_number_reflns 2228
_refine_ls_number_restraints 0
_refine_ls_restrained_S_all 0.816
_refine_ls_R_factor_all 0.1061
_refine_ls_R_factor_gt 0.0432
_refine_ls_shift/su_max 0.002
_refine_ls_shift/su_mean 0.000
_refine_ls_structure_factor_coef Fsqd
_refine_ls_weighting_details 'calc w=1/[\s^2^(Fo^2^)+(0.0110P)^2^+0.0000P] where P=(Fo^2^+2Fc^2^)/3'
_refine_ls_weighting_scheme calc
_refine_ls_wR_factor_gt 0.0593
_refine_ls_wR_factor_ref 0.0716
_reflns_number_gt 1072
_reflns_number_total 2228
_reflns_threshold_expression >2sigma(I)
_cod_data_source_file 1000021.cif
_cod_data_source_block PCOD1000021
_cod_depositor_comments
;
The following automatic conversions were performed:

data item '_symmetry_cell_setting' value 'Monoclinic' was changed to
'monoclinic' in accordance with the built-in table derived from the
CIF Core dictionary named 'cif_core.dic' version 2.4.5 last updated
on 2014-11-21.

data item '_exptl_crystal_density_meas' value 'not measured' was
changed to '?' -- the value is perceived as not measured.

Automatic conversion script
Id: cif_fix_values 6909 2019-04-08 15:41:33Z antanas 
;
_cod_original_sg_symbol_Hall -P2yc
_cod_original_sg_symbol_H-M 'P2/c '
_cod_database_code 7233164

loop_
_symmetry_equiv_pos_as_xyz
'x, y, z'
'-x, y, -z+1/2'
'-x, -y, -z'
'x, -y, z-1/2'

loop_
_atom_site_label
_atom_site_type_symbol
_atom_site_fract_x
_atom_site_fract_y
_atom_site_fract_z
_atom_site_U_iso_or_equiv
_atom_site_adp_type
_atom_site_occupancy
_atom_site_symmetry_multiplicity
_atom_site_calc_flag
_atom_site_refinement_flags
_atom_site_disorder_assembly
_atom_site_disorder_group
S1 S 0.31056(11) -0.01184(11) 0.29550(6) 0.0465(3) Uani 1 1 d . . .
F1 F -0.3113(2) -0.0059(3) 0.37492(13) 0.0770(8) Uani 1 1 d . . .
F2 F -0.5175(3) 0.1556(3) 0.45581(14) 0.0987(10) Uani 1 1 d . . .
F3 F -0.3917(3) 0.3707(3) 0.54727(15) 0.1024(10) Uani 1 1 d . . .
F4 F -0.0545(3) 0.4158(3) 0.56196(14) 0.0792(8) Uani 1 1 d . . .
F5 F 0.1547(3) 0.2538(2) 0.48348(12) 0.0642(7) Uani 1 1 d . . .
O1 O 0.5546(3) 0.4611(3) 0.34302(13) 0.0470(7) Uani 1 1 d . . .
O2 O 0.3336(3) 0.5746(3) 0.28376(14) 0.0452(7) Uani 1 1 d . . .
O3 O 0.0144(3) -0.1105(3) 0.36959(15) 0.0632(9) Uani 1 1 d . . .
C1 C 0.1721(4) 0.1081(4) 0.3396(2) 0.0386(10) Uani 1 1 d . . .
C2 C 0.2133(4) 0.2650(4) 0.3329(2) 0.0416(10) Uani 1 1 d . . .
H2 H 0.1522 0.3468 0.3525 0.050 Uiso 1 1 calc R . .
C3 C 0.3572(4) 0.2896(4) 0.2934(2) 0.0355(9) Uani 1 1 d . . .
C4 C 0.4249(4) 0.1498(4) 0.2696(2) 0.0384(10) Uani 1 1 d . . .
C5 C 0.4475(4) 0.4450(4) 0.2830(2) 0.0387(10) Uani 1 1 d . . .
C6 C 0.6632(4) 0.5979(4) 0.3404(2) 0.0561(12) Uani 1 1 d . . .
H6A H 0.7344 0.6035 0.3825 0.067 Uiso 1 1 calc R . .
H6B H 0.5953 0.6935 0.3374 0.067 Uiso 1 1 calc R . .
C7 C 0.2295(4) 0.5860(4) 0.2214(2) 0.0575(13) Uani 1 1 d . . .
H7A H 0.1575 0.6787 0.2238 0.069 Uiso 1 1 calc R . .
H7B H 0.1575 0.4932 0.2171 0.069 Uiso 1 1 calc R . .
C8 C 0.0323(4) 0.0305(4) 0.37533(19) 0.0362(9) Uani 1 1 d . . .
C9 C -0.0684(5) 0.1226(4) 0.4219(2) 0.0430(10) Uani 1 1 d . . .
C10 C -0.2440(5) 0.1017(5) 0.4201(2) 0.0561(13) Uani 1 1 d . . .
C11 C -0.3514(5) 0.1816(6) 0.4608(3) 0.0640(14) Uani 1 1 d . . .
C12 C -0.2890(5) 0.2902(6) 0.5072(2) 0.0609(13) Uani 1 1 d . . .
C13 C -0.1196(6) 0.3141(5) 0.5140(2) 0.0546(12) Uani 1 1 d . . .
C14 C -0.0139(5) 0.2308(5) 0.4721(2) 0.0477(11) Uani 1 1 d . . .

loop_
_atom_site_aniso_label
_atom_site_aniso_U_11
_atom_site_aniso_U_22
_atom_site_aniso_U_33
_atom_site_aniso_U_23
_atom_site_aniso_U_13
_atom_site_aniso_U_12
S1 0.0527(6) 0.0337(5) 0.0540(7) -0.0013(5) 0.0143(5) -0.0047(5)
F1 0.0549(15) 0.104(2) 0.0715(19) -0.0134(18) -0.0056(14) -0.0157(15)
F2 0.0451(16) 0.162(3) 0.089(2) -0.002(2) 0.0057(16) 0.0013(17)
F3 0.087(2) 0.134(3) 0.089(2) -0.020(2) 0.0288(19) 0.0325(18)
F4 0.097(2) 0.0710(17) 0.070(2) -0.0172(16) 0.0121(16) -0.0002(15)
F5 0.0481(14) 0.0790(17) 0.0655(19) -0.0111(14) 0.0026(13) -0.0124(12)
O1 0.0489(16) 0.0442(16) 0.0476(19) -0.0054(14) -0.0014(14) -0.0060(13)
O2 0.0459(17) 0.0342(14) 0.056(2) -0.0023(13) 0.0077(15) 0.0062(12)
O3 0.0700(19) 0.0548(18) 0.066(2) -0.0012(17) 0.0161(17) -0.0120(15)
C1 0.038(2) 0.039(2) 0.039(3) 0.0001(19) 0.007(2) 0.0032(18)
C2 0.042(2) 0.042(2) 0.040(3) -0.003(2) 0.003(2) 0.0043(19)
C3 0.037(2) 0.031(2) 0.040(3) -0.0004(18) 0.004(2) 0.0010(16)
C4 0.039(2) 0.035(2) 0.041(3) -0.0008(19) 0.006(2) -0.0028(17)
C5 0.040(3) 0.033(2) 0.044(3) -0.0021(18) 0.001(2) 0.0018(17)
C6 0.046(3) 0.054(3) 0.068(4) -0.014(2) 0.001(3) -0.015(2)
C7 0.037(3) 0.049(3) 0.086(4) 0.009(2) 0.001(3) 0.0071(19)
C8 0.056(2) 0.024(2) 0.029(2) 0.0019(17) 0.007(2) -0.0052(18)
C9 0.037(3) 0.047(2) 0.045(3) 0.010(2) -0.005(2) -0.0103(19)
C10 0.062(3) 0.063(3) 0.043(3) -0.002(2) -0.013(3) -0.009(2)
C11 0.031(3) 0.098(4) 0.063(4) -0.001(3) -0.003(3) 0.008(3)
C12 0.048(3) 0.081(3) 0.056(4) 0.000(3) 0.016(3) 0.023(3)
C13 0.069(3) 0.050(3) 0.044(3) -0.008(2) 0.004(3) 0.002(2)
C14 0.032(2) 0.059(3) 0.052(3) 0.005(2) 0.005(2) -0.008(2)

loop_
_atom_type_symbol
_atom_type_description
_atom_type_scat_dispersion_real
_atom_type_scat_dispersion_imag
_atom_type_scat_source
C C 0.0033 0.0016 'International Tables Vol C Tables 4.2.6.8 and 6.1.1.4'
H H 0.0000 0.0000 'International Tables Vol C Tables 4.2.6.8 and 6.1.1.4'
O O 0.0106 0.0060 'International Tables Vol C Tables 4.2.6.8 and 6.1.1.4'
F F 0.0171 0.0103 'International Tables Vol C Tables 4.2.6.8 and 6.1.1.4'
S S 0.1246 0.1234 'International Tables Vol C Tables 4.2.6.8 and 6.1.1.4'

loop_
_geom_angle_atom_site_label_1
_geom_angle_atom_site_label_2
_geom_angle_atom_site_label_3
_geom_angle
_geom_angle_site_symmetry_1
_geom_angle_site_symmetry_3
C4 S1 C1 91.51(16) . .
C5 O1 C6 112.9(3) . .
C5 O2 C7 112.9(3) . .
C2 C1 C8 131.1(3) . .
C2 C1 S1 111.2(3) . .
C8 C1 S1 117.7(2) . .
C1 C2 C3 113.2(3) . .
C1 C2 H2 123.4 . .
C3 C2 H2 123.4 . .
C4 C3 C2 112.6(3) . .
C4 C3 C5 120.5(3) . .
C2 C3 C5 126.6(3) . .
C3 C4 C4 120.9(2) . 2_655
C3 C4 S1 111.6(3) . .
C4 C4 S1 127.44(11) 2_655 .
O1 C5 O2 106.2(3) . .
O1 C5 C3 104.4(3) . .
O2 C5 C3 111.4(3) . .
O1 C5 C5 110.2(3) . 2_655
O2 C5 C5 111.8(3) . 2_655
C3 C5 C5 112.4(2) . 2_655
O1 C6 C7 109.3(3) . 2_655
O1 C6 H6A 109.8 . .
C7 C6 H6A 109.8 2_655 .
O1 C6 H6B 109.8 . .
C7 C6 H6B 109.8 2_655 .
H6A C6 H6B 108.3 . .
O2 C7 C6 110.2(3) . 2_655
O2 C7 H7A 109.6 . .
C6 C7 H7A 109.6 2_655 .
O2 C7 H7B 109.6 . .
C6 C7 H7B 109.6 2_655 .
H7A C7 H7B 108.1 . .
O3 C8 C9 121.5(3) . .
O3 C8 C1 119.0(3) . .
C9 C8 C1 119.2(3) . .
C14 C9 C10 112.6(4) . .
C14 C9 C8 128.4(4) . .
C10 C9 C8 119.0(4) . .
F1 C10 C11 117.6(4) . .
F1 C10 C9 117.9(4) . .
C11 C10 C9 124.4(4) . .
F2 C11 C10 120.9(5) . .
F2 C11 C12 119.5(4) . .
C10 C11 C12 119.6(4) . .
F3 C12 C13 119.4(5) . .
F3 C12 C11 120.7(4) . .
C13 C12 C11 119.8(4) . .
F4 C13 C12 120.8(4) . .
F4 C13 C14 120.1(4) . .
C12 C13 C14 119.1(4) . .
F5 C14 C13 116.5(4) . .
F5 C14 C9 119.0(4) . .
C13 C14 C9 124.4(4) . .

loop_
_geom_bond_atom_site_label_1
_geom_bond_atom_site_label_2
_geom_bond_distance
_geom_bond_site_symmetry_2
S1 C4 1.720(3) .
S1 C1 1.734(3) .
F1 C10 1.351(4) .
F2 C11 1.332(4) .
F3 C12 1.326(4) .
F4 C13 1.347(4) .
F5 C14 1.357(4) .
O1 C5 1.413(4) .
O1 C6 1.441(4) .
O2 C5 1.417(3) .
O2 C7 1.431(4) .
O3 C8 1.203(4) .
C1 C2 1.371(4) .
C1 C8 1.475(4) .
C2 C3 1.406(4) .
C2 H2 0.9300 .
C3 C4 1.380(4) .
C3 C5 1.510(4) .
C4 C4 1.429(6) 2_655
C5 C5 1.540(7) 2_655
C6 C7 1.488(5) 2_655
C6 H6A 0.9700 .
C6 H6B 0.9700 .
C7 C6 1.488(5) 2_655
C7 H7A 0.9700 .
C7 H7B 0.9700 .
C8 C9 1.445(5) .
C9 C14 1.385(5) .
C9 C10 1.399(5) .
C10 C11 1.355(5) .
C11 C12 1.358(5) .
C12 C13 1.357(5) .
C13 C14 1.375(5) .
